data_7152633
loop_
_publ_author_name
'Lari, Alberth'
'Pitak, Matuesz B.'
'Coles, Simon J.'
'Rees, Gregory J.'
'Day, Stephen P.'
'Smith, Mark E.'
'Hanna, John V.'
'Wallis, John D.'

_publ_section_title
;
 Models for incomplete nucleophilic attack on a protonated carbonyl group
 and electron-deficient alkenes: salts and zwitterions from
 1-dimethylamino-naphthalene-8-carbaldehyde.
;
_journal_issue 38
_journal_name_full 'Organic &amp; biomolecular chemistry'
_journal_page_first 7763
_journal_page_last 7779
_journal_paper_doi 10.1039/c2ob25929j
_journal_volume 10
_journal_year 2012
_chemical_formula_moiety 'C18 H19 N O2'
_chemical_formula_sum 'C18 H19 N O2'
_chemical_formula_weight 281.34
_chemical_name_systematic
;
1(1-(dimethylamino)naphth-8-yl)-2,2-bis(acetyl)ethene
;
_space_group_IT_number 2
_symmetry_cell_setting triclinic
_symmetry_space_group_name_Hall '-P 1'
_symmetry_space_group_name_H-M 'P -1'
_atom_sites_solution_hydrogens geom
_atom_sites_solution_primary direct
_atom_sites_solution_secondary difmap
_audit_creation_method SHELXL-97
_cell_angle_alpha 102.408(4)
_cell_angle_beta 98.689(4)
_cell_angle_gamma 94.696(3)
_cell_formula_units_Z 2
_cell_length_a 6.8270(4)
_cell_length_b 8.7630(5)
_cell_length_c 13.1899(7)
_cell_measurement_reflns_used 21689
_cell_measurement_temperature 120(2)
_cell_measurement_theta_max 27.48
_cell_measurement_theta_min 2.91
_cell_volume 756.45(8)
_computing_cell_refinement 'DENZO (Otwinowski & Minor, 1997) & COLLECT (Hooft, R.W.W., 1998)'
_computing_data_collection 'COLLECT (Hooft, R.W.W., 1998)'
_computing_data_reduction 'DENZO (Otwinowski & Minor, 1997) & COLLECT (Hooft, R.W.W., 1998)'
_computing_structure_refinement 'SHELXL-97 (Sheldrick, 1997)'
_computing_structure_solution 'SHELXS-97 (Sheldrick, 1990)'
_diffrn_ambient_temperature 120(2)
_diffrn_detector_area_resol_mean 9.091
_diffrn_measured_fraction_theta_full 0.994
_diffrn_measured_fraction_theta_max 0.994
_diffrn_measurement_device_type
;
Bruker-Nonius Roper CCD camera on \k-goniostat
;
_diffrn_measurement_method '\f & \w scans'
_diffrn_radiation_monochromator graphite
_diffrn_radiation_source 'Bruker-Nonius FR591 rotating anode'
_diffrn_radiation_type MoK\a
_diffrn_radiation_wavelength 0.71073
_diffrn_reflns_av_R_equivalents 0.0666
_diffrn_reflns_av_sigmaI/netI 0.0634
_diffrn_reflns_limit_h_max 8
_diffrn_reflns_limit_h_min -8
_diffrn_reflns_limit_k_max 11
_diffrn_reflns_limit_k_min -11
_diffrn_reflns_limit_l_max 17
_diffrn_reflns_limit_l_min -17
_diffrn_reflns_number 15388
_diffrn_reflns_theta_full 27.50
_diffrn_reflns_theta_max 27.51
_diffrn_reflns_theta_min 3.54
_exptl_absorpt_coefficient_mu 0.080
_exptl_absorpt_correction_T_max 1.00
_exptl_absorpt_correction_T_min 0.87
_exptl_absorpt_correction_type multi-scan
_exptl_absorpt_process_details 'SADABS (Siemens, 1996)'
_exptl_crystal_colour yellow
_exptl_crystal_density_diffrn 1.235
_exptl_crystal_density_method 'not measured'
_exptl_crystal_description block
_exptl_crystal_F_000 300
_exptl_crystal_size_max 0.20
_exptl_crystal_size_mid 0.10
_exptl_crystal_size_min 0.06
_refine_diff_density_max 0.279
_refine_diff_density_min -0.236
_refine_diff_density_rms 0.054
_refine_ls_extinction_method none
_refine_ls_goodness_of_fit_ref 1.056
_refine_ls_hydrogen_treatment constr
_refine_ls_matrix_type full
_refine_ls_number_parameters 193
_refine_ls_number_reflns 3453
_refine_ls_number_restraints 0
_refine_ls_restrained_S_all 1.056
_refine_ls_R_factor_all 0.0950
_refine_ls_R_factor_gt 0.0571
_refine_ls_shift/su_max 0.000
_refine_ls_shift/su_mean 0.000
_refine_ls_structure_factor_coef Fsqd
_refine_ls_weighting_details 'calc w=1/[\s^2^(Fo^2^)+(0.0654P)^2^+0.1001P] where P=(Fo^2^+2Fc^2^)/3'
_refine_ls_weighting_scheme calc
_refine_ls_wR_factor_gt 0.1261
_refine_ls_wR_factor_ref 0.1392
_reflns_number_gt 2384
_reflns_number_total 3453
_reflns_threshold_expression >2sigma(I)
_cod_data_source_file c2ob25929j.txt
_cod_data_source_block compound_25
_cod_original_cell_volume 756.45(7)
_cod_original_sg_symbol_H-M P-1
_cod_database_code 7152633

loop_
_symmetry_equiv_pos_as_xyz
'x, y, z'
'-x, -y, -z'

loop_
_atom_site_label
_atom_site_type_symbol
_atom_site_fract_x
_atom_site_fract_y
_atom_site_fract_z
_atom_site_U_iso_or_equiv
_atom_site_adp_type
_atom_site_occupancy
_atom_site_symmetry_multiplicity
_atom_site_calc_flag
_atom_site_refinement_flags
O1 O -0.00698(19) 0.36203(14) 0.07932(10) 0.0342(3) Uani 1 1 d .
O2 O -0.23209(17) 0.65391(14) 0.24324(10) 0.0321(3) Uani 1 1 d .
N1 N 0.2278(2) 0.96144(16) 0.18171(11) 0.0274(4) Uani 1 1 d .
C1 C 0.2734(2) 1.06408(19) 0.28445(13) 0.0233(4) Uani 1 1 d .
C2 C 0.3263(2) 1.2233(2) 0.30047(14) 0.0272(4) Uani 1 1 d .
H2 H 0.3433 1.2670 0.2420 0.033 Uiso 1 1 calc R
C3 C 0.3558(2) 1.3226(2) 0.40200(14) 0.0280(4) Uani 1 1 d .
H3 H 0.3938 1.4322 0.4115 0.034 Uiso 1 1 calc R
C4 C 0.3301(2) 1.2625(2) 0.48656(13) 0.0256(4) Uani 1 1 d .
H4 H 0.3460 1.3309 0.5544 0.031 Uiso 1 1 calc R
C5 C 0.2521(2) 1.0348(2) 0.56216(13) 0.0240(4) Uani 1 1 d .
H5 H 0.2691 1.1028 0.6303 0.029 Uiso 1 1 calc R
C6 C 0.2015(2) 0.8777(2) 0.54993(13) 0.0254(4) Uani 1 1 d .
H6 H 0.1773 0.8373 0.6088 0.030 Uiso 1 1 calc R
C7 C 0.1850(2) 0.7749(2) 0.45030(13) 0.0238(4) Uani 1 1 d .
H7 H 0.1531 0.6652 0.4434 0.029 Uiso 1 1 calc R
C8 C 0.2138(2) 0.82944(19) 0.36240(12) 0.0216(4) Uani 1 1 d .
C9 C 0.2559(2) 0.99580(18) 0.37235(12) 0.0209(4) Uani 1 1 d .
C10 C 0.2796(2) 1.09833(19) 0.47435(13) 0.0223(4) Uani 1 1 d .
C11 C 0.3463(3) 0.9989(2) 0.10501(15) 0.0427(5) Uani 1 1 d .
H11A H 0.3099 1.0963 0.0861 0.064 Uiso 1 1 calc R
H11B H 0.3203 0.9128 0.0417 0.064 Uiso 1 1 calc R
H11C H 0.4884 1.0128 0.1357 0.064 Uiso 1 1 calc R
C12 C 0.0136(3) 0.9422(2) 0.13953(14) 0.0331(4) Uani 1 1 d .
H12A H -0.0617 0.9121 0.1913 0.050 Uiso 1 1 calc R
H12B H -0.0156 0.8599 0.0742 0.050 Uiso 1 1 calc R
H12C H -0.0251 1.0416 0.1250 0.050 Uiso 1 1 calc R
C13 C 0.2254(2) 0.71323(19) 0.26412(12) 0.0220(4) Uani 1 1 d .
H13 H 0.3389 0.7286 0.2322 0.026 Uiso 1 1 calc R
C14 C 0.0909(2) 0.58848(19) 0.21594(13) 0.0235(4) Uani 1 1 d .
C15 C 0.1238(3) 0.4714(2) 0.12250(13) 0.0249(4) Uani 1 1 d .
C16 C 0.3130(3) 0.4908(2) 0.07901(14) 0.0325(4) Uani 1 1 d .
H16A H 0.3130 0.4025 0.0191 0.049 Uiso 1 1 calc R
H16B H 0.4279 0.4930 0.1339 0.049 Uiso 1 1 calc R
H16C H 0.3216 0.5896 0.0556 0.049 Uiso 1 1 calc R
C17 C -0.1098(3) 0.5611(2) 0.24802(13) 0.0262(4) Uani 1 1 d .
C18 C -0.1536(3) 0.4148(2) 0.28693(16) 0.0375(5) Uani 1 1 d .
H18A H -0.2876 0.4113 0.3051 0.056 Uiso 0.50 1 calc PR
H18B H -0.0552 0.4160 0.3495 0.056 Uiso 0.50 1 calc PR
H18C H -0.1466 0.3219 0.2315 0.056 Uiso 0.50 1 calc PR
H18D H -0.0387 0.3548 0.2857 0.056 Uiso 0.50 1 calc PR
H18E H -0.2711 0.3501 0.2413 0.056 Uiso 0.50 1 calc PR
H18F H -0.1797 0.4442 0.3592 0.056 Uiso 0.50 1 calc PR

loop_
_atom_site_aniso_label
_atom_site_aniso_U_11
_atom_site_aniso_U_22
_atom_site_aniso_U_33
_atom_site_aniso_U_23
_atom_site_aniso_U_13
_atom_site_aniso_U_12
O1 0.0375(7) 0.0284(7) 0.0314(7) -0.0001(5) 0.0041(6) -0.0038(6)
O2 0.0263(7) 0.0324(7) 0.0353(7) 0.0028(6) 0.0044(5) 0.0053(6)
N1 0.0317(8) 0.0282(8) 0.0218(8) 0.0061(6) 0.0043(6) 0.0012(6)
C1 0.0202(8) 0.0251(9) 0.0234(9) 0.0044(7) 0.0021(7) 0.0024(7)
C2 0.0275(9) 0.0260(9) 0.0290(10) 0.0102(7) 0.0032(7) 0.0013(7)
C3 0.0249(9) 0.0212(9) 0.0360(10) 0.0054(7) 0.0019(7) 0.0005(7)
C4 0.0224(9) 0.0240(9) 0.0277(9) 0.0012(7) 0.0027(7) 0.0025(7)
C5 0.0188(8) 0.0310(10) 0.0203(8) 0.0026(7) 0.0021(6) 0.0034(7)
C6 0.0232(9) 0.0314(10) 0.0232(9) 0.0089(7) 0.0053(7) 0.0040(7)
C7 0.0214(8) 0.0232(9) 0.0266(9) 0.0069(7) 0.0032(7) 0.0011(7)
C8 0.0168(8) 0.0241(9) 0.0230(9) 0.0046(7) 0.0017(6) 0.0020(6)
C9 0.0160(8) 0.0234(9) 0.0225(9) 0.0039(7) 0.0031(6) 0.0024(6)
C10 0.0150(8) 0.0256(9) 0.0254(9) 0.0046(7) 0.0020(6) 0.0041(7)
C11 0.0542(13) 0.0457(12) 0.0293(10) 0.0074(9) 0.0154(9) 0.0000(10)
C12 0.0379(11) 0.0315(10) 0.0257(10) 0.0037(8) -0.0032(8) 0.0028(8)
C13 0.0231(8) 0.0227(9) 0.0227(8) 0.0092(7) 0.0049(7) 0.0043(7)
C14 0.0246(9) 0.0216(8) 0.0246(9) 0.0058(7) 0.0043(7) 0.0035(7)
C15 0.0283(9) 0.0222(8) 0.0240(9) 0.0068(7) 0.0015(7) 0.0034(7)
C16 0.0324(10) 0.0345(10) 0.0294(10) 0.0017(8) 0.0091(8) 0.0045(8)
C17 0.0269(9) 0.0249(9) 0.0229(9) -0.0006(7) 0.0022(7) 0.0000(7)
C18 0.0323(10) 0.0344(11) 0.0491(12) 0.0132(9) 0.0143(9) 0.0013(8)

loop_
_atom_type_symbol
_atom_type_description
_atom_type_scat_dispersion_real
_atom_type_scat_dispersion_imag
_atom_type_scat_source
C C 0.0033 0.0016 'International Tables Vol C Tables 4.2.6.8 and 6.1.1.4'
H H 0.0000 0.0000 'International Tables Vol C Tables 4.2.6.8 and 6.1.1.4'
N N 0.0061 0.0033 'International Tables Vol C Tables 4.2.6.8 and 6.1.1.4'
O O 0.0106 0.0060 'International Tables Vol C Tables 4.2.6.8 and 6.1.1.4'

loop_
_geom_angle_atom_site_label_1
_geom_angle_atom_site_label_2
_geom_angle_atom_site_label_3
_geom_angle
C1 N1 C11 115.82(14)
C1 N1 C12 111.45(14)
C11 N1 C12 111.32(15)
C2 C1 C9 119.96(15)
C2 C1 N1 122.65(15)
C9 C1 N1 117.36(14)
C1 C2 C3 121.16(16)
C1 C2 H2 119.4
C3 C2 H2 119.4
C4 C3 C2 120.29(16)
C4 C3 H3 119.9
C2 C3 H3 119.9
C3 C4 C10 120.63(16)
C3 C4 H4 119.7
C10 C4 H4 119.7
C6 C5 C10 120.75(15)
C6 C5 H5 119.6
C10 C5 H5 119.6
C5 C6 C7 120.17(15)
C5 C6 H6 119.9
C7 C6 H6 119.9
C8 C7 C6 121.67(15)
C8 C7 H7 119.2
C6 C7 H7 119.2
C7 C8 C9 119.07(14)
C7 C8 C13 118.51(14)
C9 C8 C13 121.97(14)
C10 C9 C1 118.23(14)
C10 C9 C8 118.71(14)
C1 C9 C8 123.06(14)
C5 C10 C4 120.93(15)
C5 C10 C9 119.49(15)
C4 C10 C9 119.57(15)
N1 C11 H11A 109.5
N1 C11 H11B 109.5
H11A C11 H11B 109.5
N1 C11 H11C 109.5
H11A C11 H11C 109.5
H11B C11 H11C 109.5
N1 C12 H12A 109.5
N1 C12 H12B 109.5
H12A C12 H12B 109.5
N1 C12 H12C 109.5
H12A C12 H12C 109.5
H12B C12 H12C 109.5
C14 C13 C8 126.31(15)
C14 C13 H13 116.8
C8 C13 H13 116.8
C13 C14 C15 122.25(15)
C13 C14 C17 123.03(15)
C15 C14 C17 114.62(13)
O1 C15 C14 119.62(15)
O1 C15 C16 120.57(15)
C14 C15 C16 119.77(14)
C15 C16 H16A 109.5
C15 C16 H16B 109.5
H16A C16 H16B 109.5
C15 C16 H16C 109.5
H16A C16 H16C 109.5
H16B C16 H16C 109.5
O2 C17 C18 120.83(16)
O2 C17 C14 121.50(15)
C18 C17 C14 117.67(15)
C17 C18 H18A 109.5
C17 C18 H18B 109.5
H18A C18 H18B 109.5
C17 C18 H18C 109.5
H18A C18 H18C 109.5
H18B C18 H18C 109.5
C17 C18 H18D 109.5
H18A C18 H18D 141.1
H18B C18 H18D 56.3
H18C C18 H18D 56.3
C17 C18 H18E 109.5
H18A C18 H18E 56.3
H18B C18 H18E 141.1
H18C C18 H18E 56.3
H18D C18 H18E 109.5
C17 C18 H18F 109.5
H18A C18 H18F 56.3
H18B C18 H18F 56.3
H18C C18 H18F 141.1
H18D C18 H18F 109.5
H18E C18 H18F 109.5

loop_
_geom_bond_atom_site_label_1
_geom_bond_atom_site_label_2
_geom_bond_distance
O1 C15 1.2294(19)
O2 C17 1.217(2)
N1 C1 1.430(2)
N1 C11 1.461(2)
N1 C12 1.466(2)
C1 C2 1.375(2)
C1 C9 1.430(2)
C2 C3 1.407(2)
C2 H2 0.9500
C3 C4 1.360(2)
C3 H3 0.9500
C4 C10 1.420(2)
C4 H4 0.9500
C5 C6 1.360(2)
C5 C10 1.419(2)
C5 H5 0.9500
C6 C7 1.408(2)
C6 H6 0.9500
C7 C8 1.379(2)
C7 H7 0.9500
C8 C9 1.436(2)
C8 C13 1.483(2)
C9 C10 1.426(2)
C11 H11A 0.9800
C11 H11B 0.9800
C11 H11C 0.9800
C12 H12A 0.9800
C12 H12B 0.9800
C12 H12C 0.9800
C13 C14 1.343(2)
C13 H13 0.9500
C14 C15 1.483(2)
C14 C17 1.509(2)
C15 C16 1.503(2)
C16 H16A 0.9800
C16 H16B 0.9800
C16 H16C 0.9800
C17 C18 1.504(3)
C18 H18A 0.9800
C18 H18B 0.9800
C18 H18C 0.9800
C18 H18D 0.9800
C18 H18E 0.9800
C18 H18F 0.9800

loop_
_geom_torsion_atom_site_label_1
_geom_torsion_atom_site_label_2
_geom_torsion_atom_site_label_3
_geom_torsion_atom_site_label_4
_geom_torsion
C11 N1 C1 C2 36.4(2)
C12 N1 C1 C2 -92.18(19)
C11 N1 C1 C9 -145.59(16)
C12 N1 C1 C9 85.79(18)
C9 C1 C2 C3 -2.7(3)
N1 C1 C2 C3 175.22(15)
C1 C2 C3 C4 -0.7(3)
C2 C3 C4 C10 2.1(2)
C10 C5 C6 C7 3.0(2)
C5 C6 C7 C8 -1.7(2)
C6 C7 C8 C9 -1.9(2)
C6 C7 C8 C13 170.55(14)
C2 C1 C9 C10 4.7(2)
N1 C1 C9 C10 -173.37(14)
C2 C1 C9 C8 -175.90(15)
N1 C1 C9 C8 6.1(2)
C7 C8 C9 C10 4.2(2)
C13 C8 C9 C10 -168.02(14)
C7 C8 C9 C1 -175.28(15)
C13 C8 C9 C1 12.5(2)
C6 C5 C10 C4 179.24(15)
C6 C5 C10 C9 -0.6(2)
C3 C4 C10 C5 -179.83(15)
C3 C4 C10 C9 0.0(2)
C1 C9 C10 C5 176.51(14)
C8 C9 C10 C5 -3.0(2)
C1 C9 C10 C4 -3.3(2)
C8 C9 C10 C4 177.20(14)
C7 C8 C13 C14 53.2(2)
C9 C8 C13 C14 -134.58(17)
C8 C13 C14 C15 -174.90(14)
C8 C13 C14 C17 8.8(3)
C13 C14 C15 O1 -177.69(16)
C17 C14 C15 O1 -1.1(2)
C13 C14 C15 C16 0.0(2)
C17 C14 C15 C16 176.59(15)
C13 C14 C17 O2 61.7(2)
C15 C14 C17 O2 -114.88(17)
C13 C14 C17 C18 -117.99(19)
C15 C14 C17 C18 65.5(2)
